data_4106197
loop_
_publ_author_name
'Ayumi Takaoka'
'Neal P. Mankad'
'Jonas C. Peters'

_publ_contact_author 'Jonas C. Peters'
_publ_contact_author_email jpeters@caltech.edu
_publ_section_title
;
 Dinitrogen Complexes of Sulfur-Ligated Iron
;
_journal_name_full 'Journal of the American Chemical Society'
_journal_page_first 8440
_journal_page_last 8443
_journal_paper_doi 10.1021/ja2020907
_journal_volume 133
_journal_year 2011
_chemical_formula_sum 'C96 H120 Fe2 O P4 S2 Si4'
_chemical_formula_weight 1701.98
_chemical_name_common '[SiPipr2SAd]FeCp'
_space_group_IT_number 82
_symmetry_cell_setting tetragonal
_symmetry_space_group_name_Hall 'I -4'
_symmetry_space_group_name_H-M 'I -4'
_atom_sites_solution_hydrogens geom
_atom_sites_solution_primary direct
_atom_sites_solution_secondary difmap
_audit_creation_method SHELXL-97
_cell_angle_alpha 90.00
_cell_angle_beta 90.00
_cell_angle_gamma 90.00
_cell_formula_units_Z 4
_cell_length_a 27.2245(6)
_cell_length_b 27.2245(6)
_cell_length_c 13.8202(4)
_cell_measurement_reflns_used 9935
_cell_measurement_temperature 100(2)
_cell_measurement_theta_max 26.85
_cell_measurement_theta_min 2.37
_cell_volume 10243.2(4)
_computing_cell_refinement 'SAINT-Plus v7.66A (Bruker-AXS, 2009)'
_computing_data_collection 'APEX2 v2009.7-0 (Bruker-AXS, 2009)'
_computing_data_reduction 'SAINT-Plus v7.66A (Bruker-AXS, 2009)'
_computing_structure_refinement 'SHELXL-97 (Sheldrick, 1997)'
_computing_structure_solution 'SHELXS-97 (Sheldrick, 1990)'
_diffrn_ambient_temperature 100(2)
_diffrn_detector_area_resol_mean 8.3
_diffrn_measured_fraction_theta_full 0.999
_diffrn_measured_fraction_theta_max 0.999
_diffrn_measurement_device_type 'Bruker KAPPA APEX II'
_diffrn_measurement_method '\w and \f scans'
_diffrn_radiation_monochromator graphite
_diffrn_radiation_source 'fine-focus sealed tube'
_diffrn_radiation_type MoK\a
_diffrn_radiation_wavelength 0.71073
_diffrn_reflns_av_R_equivalents 0.0639
_diffrn_reflns_av_sigmaI/netI 0.0521
_diffrn_reflns_limit_h_max 38
_diffrn_reflns_limit_h_min -38
_diffrn_reflns_limit_k_max 38
_diffrn_reflns_limit_k_min -38
_diffrn_reflns_limit_l_max 19
_diffrn_reflns_limit_l_min -19
_diffrn_reflns_number 78637
_diffrn_reflns_theta_full 30.05
_diffrn_reflns_theta_max 30.05
_diffrn_reflns_theta_min 2.12
_diffrn_standards_decay_% 0
_diffrn_standards_interval_count 0
_diffrn_standards_interval_time 0
_diffrn_standards_number 0
_exptl_absorpt_coefficient_mu 0.474
_exptl_absorpt_correction_T_max 0.6213
_exptl_absorpt_correction_T_min 0.4859
_exptl_absorpt_correction_type multi-scan
_exptl_absorpt_process_details 'SADABS v2008/1 (Bruker-AXS, 2008)'
_exptl_crystal_colour orange
_exptl_crystal_density_diffrn 1.104
_exptl_crystal_description block
_exptl_crystal_F_000 3616
_exptl_crystal_size_max 1.78
_exptl_crystal_size_mid 1.41
_exptl_crystal_size_min 1.11
_refine_diff_density_max 1.316
_refine_diff_density_min -0.475
_refine_diff_density_rms 0.112
_refine_ls_abs_structure_details 'Flack H D (1983), Acta Cryst. A39, 876-881'
_refine_ls_abs_structure_Flack -0.018(13)
_refine_ls_extinction_method none
_refine_ls_goodness_of_fit_ref 1.077
_refine_ls_hydrogen_treatment constr
_refine_ls_matrix_type full
_refine_ls_number_parameters 533
_refine_ls_number_reflns 14977
_refine_ls_number_restraints 99
_refine_ls_restrained_S_all 1.083
_refine_ls_R_factor_all 0.0612
_refine_ls_R_factor_gt 0.0498
_refine_ls_shift/su_max 0.007
_refine_ls_shift/su_mean 0.000
_refine_ls_structure_factor_coef Fsqd
_refine_ls_weighting_details 'calc w=1/[\s^2^(Fo^2^)+(0.0884P)^2^+6.3918P] where P=(Fo^2^+2Fc^2^)/3'
_refine_ls_weighting_scheme calc
_refine_ls_wR_factor_gt 0.1376
_refine_ls_wR_factor_ref 0.1455
_reflns_number_gt 13085
_reflns_number_total 14977
_reflns_threshold_expression >2sigma(I)
_cod_data_source_file ja2020907_si_001_3.cif
_cod_data_source_block ayt06
_cod_database_code 4106197

loop_
_symmetry_equiv_pos_as_xyz
'x, y, z'
'-x, -y, z'
'y, -x, -z'
'-y, x, -z'
'x+1/2, y+1/2, z+1/2'
'-x+1/2, -y+1/2, z+1/2'
'y+1/2, -x+1/2, -z+1/2'
'-y+1/2, x+1/2, -z+1/2'

loop_
_atom_site_label
_atom_site_type_symbol
_atom_site_fract_x
_atom_site_fract_y
_atom_site_fract_z
_atom_site_U_iso_or_equiv
_atom_site_adp_type
_atom_site_occupancy
_atom_site_symmetry_multiplicity
_atom_site_calc_flag
_atom_site_refinement_flags
_atom_site_disorder_assembly
_atom_site_disorder_group
Fe Fe 0.770771(14) 0.165907(14) 0.02269(3) 0.01259(9) Uani 1 1 d . . .
S S 0.88679(3) 0.08157(3) 0.17281(5) 0.01556(13) Uani 1 1 d . . .
Si1 Si 0.79060(3) 0.08555(3) 0.01911(5) 0.01245(14) Uani 1 1 d . . .
P2 P 0.82453(3) 0.16955(3) -0.10191(5) 0.01350(13) Uani 1 1 d . . .
P1 P 0.70147(3) 0.14457(3) -0.04763(5) 0.01584(14) Uani 1 1 d . . .
C13 C 0.79431(10) 0.04606(10) 0.1336(2) 0.0142(5) Uani 1 1 d . . .
C31 C 0.91487(10) 0.10478(10) 0.28539(19) 0.0147(5) Uani 1 1 d . . .
C35 C 0.97567(12) 0.09157(11) 0.4202(2) 0.0218(6) Uani 1 1 d . . .
H35 H 0.9968 0.0667 0.4534 0.026 Uiso 1 1 calc R . .
C25 C 0.86657(11) 0.22391(11) -0.1146(2) 0.0188(5) Uani 1 1 d . . .
H25 H 0.8890 0.2155 -0.1694 0.023 Uiso 1 1 calc R . .
C33 C 0.94757(10) 0.14697(10) 0.2475(2) 0.0164(5) Uani 1 1 d . . .
H33A H 0.9714 0.1339 0.1999 0.020 Uiso 1 1 calc R . .
H33B H 0.9269 0.1717 0.2143 0.020 Uiso 1 1 calc R . .
C28 C 0.80640(11) 0.16348(11) -0.2342(2) 0.0160(5) Uani 1 1 d . . .
H28 H 0.7781 0.1862 -0.2448 0.019 Uiso 1 1 calc R . .
C18 C 0.83391(10) 0.04573(10) 0.2012(2) 0.0151(5) Uani 1 1 d . . .
C2 C 0.75037(12) 0.00555(11) -0.0983(2) 0.0206(6) Uani 1 1 d . . .
H2 H 0.7781 -0.0131 -0.0788 0.025 Uiso 1 1 calc R . .
C7 C 0.85167(10) 0.07704(10) -0.04452(19) 0.0139(5) Uani 1 1 d . . .
C40 C 0.93745(12) 0.19186(11) 0.4038(2) 0.0223(6) Uani 1 1 d . . .
H40A H 0.9546 0.2081 0.4583 0.027 Uiso 1 1 calc R . .
H40B H 0.9164 0.2165 0.3713 0.027 Uiso 1 1 calc R . .
C36 C 0.97541(11) 0.17146(11) 0.3316(2) 0.0187(5) Uani 1 1 d . . .
H36 H 0.9963 0.1988 0.3063 0.022 Uiso 1 1 calc R . .
C17 C 0.83192(11) 0.01597(11) 0.2830(2) 0.0190(6) Uani 1 1 d . . .
H17 H 0.8592 0.0151 0.3259 0.023 Uiso 1 1 calc R . .
C12 C 0.86909(10) 0.11844(10) -0.0944(2) 0.0144(5) Uani 1 1 d . . .
C42 C 0.81881(12) 0.19602(11) 0.1247(2) 0.0190(6) Uani 1 1 d . . .
H42 H 0.8535 0.1926 0.1227 0.023 Uiso 1 1 calc R . .
C16 C 0.79071(12) -0.01245(11) 0.3033(2) 0.0210(6) Uani 1 1 d . . .
H16 H 0.7895 -0.0318 0.3604 0.025 Uiso 1 1 calc R . .
C22 C 0.64176(11) 0.13998(12) 0.0204(3) 0.0243(6) Uani 1 1 d . . .
H22 H 0.6169 0.1298 -0.0289 0.029 Uiso 1 1 calc R . .
C5 C 0.66884(13) 0.05931(13) -0.1543(3) 0.0293(7) Uani 1 1 d . . .
H5 H 0.6406 0.0774 -0.1731 0.035 Uiso 1 1 calc R . .
C1 C 0.74405(10) 0.05328(10) -0.0612(2) 0.0153(5) Uani 1 1 d . . .
C41 C 0.79065(11) 0.23480(11) 0.0811(2) 0.0190(6) Uani 1 1 d . . .
H41 H 0.8036 0.2617 0.0455 0.023 Uiso 1 1 calc R . .
C15 C 0.75151(12) -0.01242(11) 0.2398(2) 0.0217(6) Uani 1 1 d . . .
H15 H 0.7233 -0.0319 0.2528 0.026 Uiso 1 1 calc R . .
C6 C 0.70332(11) 0.08077(11) -0.0920(2) 0.0188(5) Uani 1 1 d . . .
C45 C 0.74090(12) 0.22613(11) 0.1000(2) 0.0209(6) Uani 1 1 d . . .
H45 H 0.7142 0.2460 0.0794 0.025 Uiso 1 1 calc R . .
C39 C 0.93792(13) 0.11179(12) 0.4926(2) 0.0253(7) Uani 1 1 d . . .
H39A H 0.9172 0.0847 0.5173 0.030 Uiso 1 1 calc R . .
H39B H 0.9551 0.1271 0.5481 0.030 Uiso 1 1 calc R . .
C8 C 0.88107(11) 0.03470(10) -0.0420(2) 0.0177(5) Uani 1 1 d . . .
H8 H 0.8695 0.0063 -0.0093 0.021 Uiso 1 1 calc R . .
C10 C 0.94455(11) 0.07510(12) -0.1331(2) 0.0200(6) Uani 1 1 d . . .
H10 H 0.9762 0.0747 -0.1619 0.024 Uiso 1 1 calc R . .
C29 C 0.84573(12) 0.17720(13) -0.3094(2) 0.0240(6) Uani 1 1 d . . .
H29A H 0.8742 0.1555 -0.3019 0.036 Uiso 1 1 calc R . .
H29B H 0.8559 0.2114 -0.2995 0.036 Uiso 1 1 calc R . .
H29C H 0.8321 0.1735 -0.3746 0.036 Uiso 1 1 calc R . .
C32 C 0.94869(11) 0.06689(11) 0.3349(2) 0.0188(5) Uani 1 1 d . . .
H32A H 0.9289 0.0389 0.3589 0.023 Uiso 1 1 calc R . .
H32B H 0.9729 0.0542 0.2877 0.023 Uiso 1 1 calc R . .
C30 C 0.78847(12) 0.11201(12) -0.2595(2) 0.0233(6) Uani 1 1 d . . .
H30A H 0.7764 0.1116 -0.3263 0.035 Uiso 1 1 calc R . .
H30B H 0.7618 0.1027 -0.2156 0.035 Uiso 1 1 calc R . .
H30C H 0.8157 0.0887 -0.2530 0.035 Uiso 1 1 calc R . .
C23 C 0.64219(13) 0.09867(13) 0.0956(3) 0.0304(7) Uani 1 1 d . . .
H23A H 0.6684 0.1047 0.1427 0.046 Uiso 1 1 calc R . .
H23B H 0.6480 0.0672 0.0631 0.046 Uiso 1 1 calc R . .
H23C H 0.6104 0.0977 0.1289 0.046 Uiso 1 1 calc R . .
C34 C 0.87791(11) 0.12583(11) 0.3578(2) 0.0184(5) Uani 1 1 d . . .
H34A H 0.8566 0.0992 0.3827 0.022 Uiso 1 1 calc R . .
H34B H 0.8568 0.1505 0.3254 0.022 Uiso 1 1 calc R . .
C43 C 0.78540(11) 0.16383(11) 0.1711(2) 0.0179(5) Uani 1 1 d . . .
H43 H 0.7938 0.1350 0.2063 0.021 Uiso 1 1 calc R . .
C11 C 0.91568(11) 0.11768(11) -0.1377(2) 0.0182(5) Uani 1 1 d . . .
H11 H 0.9277 0.1460 -0.1701 0.022 Uiso 1 1 calc R . .
C38 C 1.00783(11) 0.13306(12) 0.3821(2) 0.0218(6) Uani 1 1 d . . .
H38A H 1.0322 0.1198 0.3358 0.026 Uiso 1 1 calc R . .
H38B H 1.0258 0.1486 0.4364 0.026 Uiso 1 1 calc R . .
C44 C 0.73738(11) 0.18215(11) 0.1559(2) 0.0196(6) Uani 1 1 d . . .
H44 H 0.7078 0.1677 0.1788 0.024 Uiso 1 1 calc R . .
C19 C 0.68280(11) 0.18219(12) -0.1564(2) 0.0218(6) Uani 1 1 d . . .
H19 H 0.7030 0.1697 -0.2115 0.026 Uiso 1 1 calc R . .
C14 C 0.75355(11) 0.01632(11) 0.1568(2) 0.0184(5) Uani 1 1 d . . .
H14 H 0.7263 0.0159 0.1138 0.022 Uiso 1 1 calc R . .
C27 C 0.83935(12) 0.27034(11) -0.1468(2) 0.0240(6) Uani 1 1 d . . .
H27A H 0.8152 0.2796 -0.0974 0.036 Uiso 1 1 calc R . .
H27B H 0.8224 0.2640 -0.2081 0.036 Uiso 1 1 calc R . .
H27C H 0.8630 0.2972 -0.1555 0.036 Uiso 1 1 calc R . .
C37 C 0.90583(12) 0.14995(12) 0.4419(2) 0.0212(6) Uani 1 1 d . . .
H37 H 0.8816 0.1634 0.4894 0.025 Uiso 1 1 calc R . .
C20 C 0.62904(13) 0.18058(14) -0.1915(3) 0.0294(7) Uani 1 1 d . . .
H20A H 0.6073 0.1916 -0.1394 0.044 Uiso 1 1 calc R . .
H20B H 0.6205 0.1469 -0.2098 0.044 Uiso 1 1 calc R . .
H20C H 0.6252 0.2022 -0.2477 0.044 Uiso 1 1 calc R . .
C26 C 0.90023(12) 0.23356(12) -0.0283(3) 0.0247(6) Uani 1 1 d . . .
H26A H 0.9259 0.2570 -0.0469 0.037 Uiso 1 1 calc R . .
H26B H 0.9155 0.2027 -0.0077 0.037 Uiso 1 1 calc R . .
H26C H 0.8810 0.2472 0.0253 0.037 Uiso 1 1 calc R . .
C9 C 0.92686(11) 0.03370(11) -0.0867(2) 0.0191(5) Uani 1 1 d . . .
H9 H 0.9460 0.0045 -0.0853 0.023 Uiso 1 1 calc R . .
C21 C 0.69760(12) 0.23610(12) -0.1429(2) 0.0237(6) Uani 1 1 d . . .
H21A H 0.6940 0.2536 -0.2044 0.036 Uiso 1 1 calc R . .
H21B H 0.7319 0.2378 -0.1214 0.036 Uiso 1 1 calc R . .
H21C H 0.6764 0.2513 -0.0941 0.036 Uiso 1 1 calc R . .
C24 C 0.62211(13) 0.18811(14) 0.0634(3) 0.0289(7) Uani 1 1 d . . .
H24A H 0.5874 0.1840 0.0807 0.043 Uiso 1 1 calc R . .
H24B H 0.6253 0.2145 0.0155 0.043 Uiso 1 1 calc R . .
H24C H 0.6410 0.1966 0.1213 0.043 Uiso 1 1 calc R . .
C3 C 0.71715(13) -0.01477(12) -0.1624(3) 0.0288(7) Uani 1 1 d . . .
H3 H 0.7226 -0.0466 -0.1883 0.035 Uiso 1 1 calc R . .
C4 C 0.67554(14) 0.01204(13) -0.1888(3) 0.0343(8) Uani 1 1 d . . .
H4 H 0.6517 -0.0022 -0.2305 0.041 Uiso 1 1 calc R . .
Si2 Si 0.68562(7) 0.08486(6) 0.48214(14) 0.0248(3) Uani 0.50 1 d PDU A .
C101 C 0.7359(3) 0.1090(3) 0.4089(6) 0.0419(18) Uani 0.50 1 d PDU . .
C102 C 0.6710(4) 0.1288(3) 0.5800(5) 0.0411(18) Uani 0.50 1 d PDU . .
C103 C 0.7090(4) 0.0270(3) 0.5346(7) 0.058(3) Uani 0.50 1 d PDU . .
O O 0.6398(3) 0.0801(3) 0.4120(5) 0.0617(19) Uani 0.50 1 d PU . .
Si3 Si 0.5757(3) 0.0744(3) 0.4023(6) 0.0248(3) Uani 0.127(4) 1 d PDU A 1
C104 C 0.5467(16) 0.1180(10) 0.3164(18) 0.058(3) Uani 0.127(4) 1 d PDU A 1
C105 C 0.5574(13) 0.0106(6) 0.375(2) 0.0411(18) Uani 0.127(4) 1 d PDU A 1
C106 C 0.5472(11) 0.0897(10) 0.5217(14) 0.0419(18) Uani 0.127(4) 1 d PDU A 1
Si3B Si 0.5823(4) 0.0632(4) 0.4084(8) 0.120(3) Uiso 0.373(4) 1 d PD A 2
C107 C 0.5476(9) 0.1181(7) 0.3726(19) 0.110(8) Uiso 0.373(4) 1 d PD A 2
C108 C 0.5744(10) 0.0132(7) 0.3183(16) 0.113(8) Uiso 0.373(4) 1 d PD A 2
C109 C 0.5606(16) 0.0482(13) 0.5304(15) 0.211(19) Uiso 0.373(4) 1 d PD A 2

loop_
_atom_site_aniso_label
_atom_site_aniso_U_11
_atom_site_aniso_U_22
_atom_site_aniso_U_33
_atom_site_aniso_U_23
_atom_site_aniso_U_13
_atom_site_aniso_U_12
Fe 0.01510(18) 0.01230(17) 0.01037(16) -0.00110(14) -0.00037(14) 0.00301(14)
S 0.0181(3) 0.0175(3) 0.0111(3) 0.0000(2) -0.0006(2) -0.0007(2)
Si1 0.0145(3) 0.0126(3) 0.0103(3) -0.0004(3) -0.0002(3) 0.0019(3)
P2 0.0147(3) 0.0139(3) 0.0118(3) 0.0013(2) -0.0004(2) 0.0025(2)
P1 0.0150(3) 0.0170(3) 0.0155(3) -0.0006(2) -0.0016(2) 0.0038(3)
C13 0.0169(12) 0.0143(12) 0.0114(11) -0.0004(9) -0.0002(9) 0.0017(9)
C31 0.0177(13) 0.0160(12) 0.0105(11) 0.0007(9) -0.0014(9) 0.0013(10)
C35 0.0243(15) 0.0204(14) 0.0207(14) 0.0048(11) -0.0095(11) -0.0027(11)
C25 0.0180(13) 0.0171(13) 0.0212(14) 0.0043(10) -0.0002(11) 0.0000(10)
C33 0.0172(13) 0.0170(13) 0.0151(12) -0.0003(10) 0.0009(10) -0.0004(10)
C28 0.0186(13) 0.0187(13) 0.0108(11) 0.0020(10) 0.0004(9) 0.0061(10)
C18 0.0191(13) 0.0126(12) 0.0137(12) -0.0005(9) 0.0005(10) 0.0024(10)
C2 0.0259(15) 0.0163(13) 0.0195(13) -0.0007(11) -0.0001(12) 0.0027(11)
C7 0.0158(12) 0.0158(12) 0.0102(11) -0.0019(9) -0.0032(9) 0.0018(9)
C40 0.0276(15) 0.0211(14) 0.0181(14) -0.0031(11) -0.0007(12) 0.0002(12)
C36 0.0178(13) 0.0205(13) 0.0179(13) 0.0007(11) -0.0039(10) -0.0027(10)
C17 0.0213(14) 0.0205(14) 0.0152(13) 0.0023(10) -0.0036(10) 0.0001(11)
C12 0.0166(12) 0.0155(12) 0.0110(11) 0.0001(9) -0.0022(10) 0.0040(9)
C42 0.0266(15) 0.0176(13) 0.0129(12) -0.0032(10) -0.0023(11) 0.0003(11)
C16 0.0283(15) 0.0185(14) 0.0161(13) 0.0021(10) 0.0023(11) -0.0014(12)
C22 0.0168(13) 0.0301(15) 0.0261(15) 0.0016(13) 0.0018(12) 0.0032(11)
C5 0.0250(16) 0.0285(17) 0.0343(19) -0.0063(14) -0.0096(14) -0.0002(13)
C1 0.0165(12) 0.0164(12) 0.0129(11) 0.0001(9) -0.0004(10) 0.0001(10)
C41 0.0267(15) 0.0131(12) 0.0172(13) -0.0044(10) 0.0005(11) 0.0023(11)
C15 0.0248(15) 0.0188(14) 0.0215(14) 0.0019(11) 0.0027(12) -0.0063(11)
C6 0.0195(13) 0.0173(13) 0.0197(13) -0.0031(11) -0.0024(11) 0.0017(10)
C45 0.0247(15) 0.0201(13) 0.0178(13) -0.0050(11) 0.0007(11) 0.0062(11)
C39 0.0327(16) 0.0313(16) 0.0119(13) 0.0044(11) -0.0086(11) -0.0097(13)
C8 0.0218(13) 0.0151(12) 0.0161(13) -0.0027(10) -0.0019(10) 0.0028(10)
C10 0.0124(12) 0.0244(15) 0.0232(14) -0.0017(11) 0.0008(10) 0.0043(11)
C29 0.0260(15) 0.0300(16) 0.0160(13) 0.0034(12) 0.0036(11) 0.0041(13)
C32 0.0201(14) 0.0171(13) 0.0194(13) 0.0022(11) -0.0032(11) 0.0014(10)
C30 0.0274(15) 0.0279(16) 0.0147(13) -0.0029(11) -0.0036(11) 0.0006(12)
C23 0.0265(16) 0.0313(17) 0.0335(18) 0.0029(15) 0.0065(14) 0.0002(13)
C34 0.0162(13) 0.0228(14) 0.0163(13) -0.0017(11) 0.0015(10) 0.0017(11)
C43 0.0270(14) 0.0161(12) 0.0105(11) -0.0017(10) -0.0019(10) 0.0041(11)
C11 0.0156(13) 0.0190(13) 0.0202(13) 0.0015(11) 0.0008(10) 0.0014(10)
C38 0.0186(14) 0.0226(14) 0.0243(15) 0.0030(11) -0.0067(11) -0.0010(11)
C44 0.0238(14) 0.0204(14) 0.0147(13) -0.0041(10) 0.0029(10) 0.0040(11)
C19 0.0200(14) 0.0266(15) 0.0187(14) 0.0007(11) -0.0035(11) 0.0097(11)
C14 0.0194(13) 0.0189(13) 0.0169(13) 0.0007(10) -0.0014(10) -0.0017(11)
C27 0.0290(16) 0.0174(14) 0.0256(16) 0.0051(11) -0.0013(13) 0.0007(12)
C37 0.0237(14) 0.0262(15) 0.0137(12) -0.0035(11) 0.0008(11) -0.0001(12)
C20 0.0243(16) 0.0333(18) 0.0306(17) -0.0001(14) -0.0107(13) 0.0081(13)
C26 0.0245(15) 0.0243(14) 0.0253(15) 0.0022(13) -0.0025(13) -0.0058(12)
C9 0.0175(13) 0.0194(13) 0.0203(13) -0.0033(11) -0.0029(10) 0.0066(11)
C21 0.0261(15) 0.0226(15) 0.0224(14) 0.0075(12) -0.0028(12) 0.0066(12)
C24 0.0240(15) 0.0347(18) 0.0281(16) -0.0030(14) 0.0038(13) 0.0104(13)
C3 0.0372(19) 0.0176(14) 0.0317(17) -0.0075(13) -0.0061(15) -0.0015(13)
C4 0.0352(19) 0.0278(17) 0.040(2) -0.0084(15) -0.0179(16) -0.0028(14)
Si2 0.0380(9) 0.0162(7) 0.0202(7) -0.0025(6) -0.0006(7) 0.0124(7)
C101 0.042(4) 0.036(4) 0.047(4) 0.007(3) 0.021(3) 0.029(3)
C102 0.074(5) 0.021(3) 0.029(3) -0.005(2) 0.005(3) 0.019(3)
C103 0.114(8) 0.021(3) 0.039(4) 0.003(3) 0.018(4) 0.039(4)
O 0.048(3) 0.095(6) 0.042(4) -0.007(4) -0.008(3) -0.018(3)
Si3 0.0380(9) 0.0162(7) 0.0202(7) -0.0025(6) -0.0006(7) 0.0124(7)
C104 0.114(8) 0.021(3) 0.039(4) 0.003(3) 0.018(4) 0.039(4)
C105 0.074(5) 0.021(3) 0.029(3) -0.005(2) 0.005(3) 0.019(3)
C106 0.042(4) 0.036(4) 0.047(4) 0.007(3) 0.021(3) 0.029(3)

loop_
_atom_type_symbol
_atom_type_description
_atom_type_scat_dispersion_real
_atom_type_scat_dispersion_imag
_atom_type_scat_source
C C 0.0033 0.0016 'International Tables Vol C Tables 4.2.6.8 and 6.1.1.4'
H H 0.0000 0.0000 'International Tables Vol C Tables 4.2.6.8 and 6.1.1.4'
Si Si 0.0817 0.0704 'International Tables Vol C Tables 4.2.6.8 and 6.1.1.4'
P P 0.1023 0.0942 'International Tables Vol C Tables 4.2.6.8 and 6.1.1.4'
S S 0.1246 0.1234 'International Tables Vol C Tables 4.2.6.8 and 6.1.1.4'
Fe Fe 0.3463 0.8444 'International Tables Vol C Tables 4.2.6.8 and 6.1.1.4'
O O 0.0106 0.0060 'International Tables Vol C Tables 4.2.6.8 and 6.1.1.4'

loop_
_geom_angle_atom_site_label_1
_geom_angle_atom_site_label_2
_geom_angle_atom_site_label_3
_geom_angle
C42 Fe C43 39.61(12)
C42 Fe C44 66.25(12)
C43 Fe C44 39.47(11)
C42 Fe C41 39.99(11)
C43 Fe C41 66.44(12)
C44 Fe C41 65.74(12)
C42 Fe C45 66.20(12)
C43 Fe C45 66.37(12)
C44 Fe C45 39.55(12)
C41 Fe C45 38.62(12)
C42 Fe P1 159.69(9)
C43 Fe P1 126.13(9)
C44 Fe P1 94.10(9)
C41 Fe P1 128.52(9)
C45 Fe P1 95.62(9)
C42 Fe Si1 104.22(9)
C43 Fe Si1 87.12(8)
C44 Fe Si1 109.11(9)
C41 Fe Si1 143.99(9)
C45 Fe Si1 148.63(9)
P1 Fe Si1 86.53(3)
C42 Fe P2 95.25(9)
C43 Fe P2 128.68(9)
C44 Fe P2 159.73(9)
C41 Fe P2 94.94(9)
C45 Fe P2 126.74(9)
P1 Fe P2 103.30(3)
Si1 Fe P2 82.58(3)
C18 S C31 109.64(13)
C7 Si1 C1 104.92(12)
C7 Si1 C13 105.58(12)
C1 Si1 C13 104.96(12)
C7 Si1 Fe 109.82(9)
C1 Si1 Fe 107.57(9)
C13 Si1 Fe 122.63(9)
C12 P2 C25 101.43(13)
C12 P2 C28 99.13(12)
C25 P2 C28 97.89(13)
C12 P2 Fe 110.42(9)
C25 P2 Fe 119.97(10)
C28 P2 Fe 124.08(9)
C6 P1 C22 97.31(14)
C6 P1 C19 104.68(14)
C22 P1 C19 101.59(14)
C6 P1 Fe 111.87(10)
C22 P1 Fe 122.52(11)
C19 P1 Fe 116.05(11)
C14 C13 C18 116.2(2)
C14 C13 Si1 117.9(2)
C18 C13 Si1 125.7(2)
C34 C31 C32 110.6(2)
C34 C31 C33 108.8(2)
C32 C31 C33 107.7(2)
C34 C31 S 114.0(2)
C32 C31 S 113.1(2)
C33 C31 S 101.97(18)
C38 C35 C39 110.1(3)
C38 C35 C32 109.5(3)
C39 C35 C32 109.6(3)
C26 C25 C27 112.1(3)
C26 C25 P2 115.4(2)
C27 C25 P2 112.5(2)
C36 C33 C31 110.5(2)
C30 C28 C29 106.9(2)
C30 C28 P2 112.6(2)
C29 C28 P2 116.6(2)
C17 C18 C13 120.4(3)
C17 C18 S 121.9(2)
C13 C18 S 117.5(2)
C3 C2 C1 121.6(3)
C8 C7 C12 118.6(3)
C8 C7 Si1 126.1(2)
C12 C7 Si1 115.24(19)
C37 C40 C36 109.5(2)
C38 C36 C33 109.4(2)
C38 C36 C40 109.6(3)
C33 C36 C40 108.4(2)
C16 C17 C18 121.2(3)
C11 C12 C7 120.2(3)
C11 C12 P2 125.5(2)
C7 C12 P2 114.2(2)
C43 C42 C41 107.6(3)
C43 C42 Fe 70.20(17)
C41 C42 Fe 70.82(17)
C15 C16 C17 119.7(3)
C23 C22 C24 111.5(3)
C23 C22 P1 112.4(2)
C24 C22 P1 116.0(2)
C4 C5 C6 120.7(3)
C6 C1 C2 118.6(3)
C6 C1 Si1 117.2(2)
C2 C1 Si1 123.9(2)
C45 C41 C42 108.3(3)
C45 C41 Fe 70.96(17)
C42 C41 Fe 69.18(16)
C16 C15 C14 119.6(3)
C5 C6 C1 119.5(3)
C5 C6 P1 125.4(2)
C1 C6 P1 115.0(2)
C41 C45 C44 107.9(3)
C41 C45 Fe 70.41(16)
C44 C45 Fe 69.48(16)
C37 C39 C35 109.2(2)
C9 C8 C7 121.1(3)
C9 C10 C11 120.0(3)
C35 C32 C31 109.4(2)
C31 C34 C37 109.2(2)
C44 C43 C42 107.9(3)
C44 C43 Fe 70.61(16)
C42 C43 Fe 70.19(16)
C10 C11 C12 120.0(3)
C35 C38 C36 109.4(2)
C43 C44 C45 108.3(3)
C43 C44 Fe 69.92(16)
C45 C44 Fe 70.97(17)
C21 C19 C20 108.4(3)
C21 C19 P1 110.6(2)
C20 C19 P1 119.4(2)
C15 C14 C13 122.8(3)
C40 C37 C39 110.2(3)
C40 C37 C34 109.7(2)
C39 C37 C34 109.8(3)
C10 C9 C8 120.1(3)
C2 C3 C4 119.3(3)
C5 C4 C3 120.2(3)
O Si2 C101 106.3(4)
O Si2 C103 116.1(5)
C101 Si2 C103 105.5(4)
O Si2 C102 109.4(4)
C101 Si2 C102 109.5(4)
C103 Si2 C102 109.8(4)
Si2 O Si3B 142.8(7)
Si2 O Si3 146.7(6)
Si3B O Si3 11.6(5)
O Si3 C105 111.5(12)
O Si3 C104 114.6(15)
C105 Si3 C104 110.9(13)
O Si3 C106 108.9(11)
C105 Si3 C106 106.1(12)
C104 Si3 C106 104.3(11)
O Si3B C109 110.0(15)
O Si3B C107 105.8(10)
C109 Si3B C107 105.4(12)
O Si3B C108 109.7(10)
C109 Si3B C108 114.6(13)
C107 Si3B C108 110.9(11)

loop_
_geom_bond_atom_site_label_1
_geom_bond_atom_site_label_2
_geom_bond_distance
Fe C42 2.090(3)
Fe C43 2.091(3)
Fe C44 2.100(3)
Fe C41 2.112(3)
Fe C45 2.119(3)
Fe P1 2.2002(8)
Fe Si1 2.2538(8)
Fe P2 2.2620(8)
S C18 1.783(3)
S C31 1.845(3)
Si1 C7 1.895(3)
Si1 C1 1.900(3)
Si1 C13 1.916(3)
P2 C12 1.849(3)
P2 C25 1.879(3)
P2 C28 1.900(3)
P1 C6 1.843(3)
P1 C22 1.882(3)
P1 C19 1.889(3)
C13 C14 1.410(4)
C13 C18 1.427(4)
C31 C34 1.530(4)
C31 C32 1.543(4)
C31 C33 1.545(4)
C35 C38 1.523(4)
C35 C39 1.536(5)
C35 C32 1.543(4)
C25 C26 1.527(4)
C25 C27 1.532(4)
C33 C36 1.539(4)
C28 C30 1.524(4)
C28 C29 1.538(4)
C18 C17 1.392(4)
C2 C3 1.382(5)
C2 C1 1.407(4)
C7 C8 1.404(4)
C7 C12 1.404(4)
C40 C37 1.523(4)
C40 C36 1.541(4)
C36 C38 1.537(4)
C17 C16 1.391(4)
C12 C11 1.402(4)
C42 C43 1.417(4)
C42 C41 1.437(4)
C16 C15 1.382(4)
C22 C23 1.531(5)
C22 C24 1.535(5)
C5 C4 1.384(5)
C5 C6 1.401(4)
C1 C6 1.404(4)
C41 C45 1.400(4)
C15 C14 1.389(4)
C45 C44 1.428(4)
C39 C37 1.527(4)
C8 C9 1.391(4)
C10 C9 1.383(4)
C10 C11 1.402(4)
C34 C37 1.537(4)
C43 C44 1.415(4)
C19 C21 1.533(5)
C19 C20 1.543(4)
C3 C4 1.396(5)
Si2 O 1.584(7)
Si2 C101 1.825(8)
Si2 C103 1.848(7)
Si2 C102 1.848(7)
O Si3B 1.634(12)
O Si3 1.757(12)
Si3 C105 1.848(14)
Si3 C104 1.854(14)
Si3 C106 1.870(14)
Si3B C109 1.832(14)
Si3B C107 1.834(13)
Si3B C108 1.857(13)
